data_4509986
loop_
_publ_author_name
'Wang, Hao'
'Yi, Fei-Yan'
'Dang, Song'
'Tian, Wan-Guo'
'Sun, Zhong-Ming'

_publ_section_title
;
 Rational Assembly of Co/Cd-MOFs Featuring Topological Variation
;
_journal_issue 1
_journal_name_full 'Crystal Growth &amp; Design'
_journal_page_first 147
_journal_paper_doi 10.1021/cg4013334
_journal_volume 14
_journal_year 2014
_chemical_formula_sum 'C62 H44 Cd2 N12 O20'
_chemical_formula_weight 1501.89
_chemical_name_systematic
; 
 ? 
;
_space_group_IT_number 14
_symmetry_cell_setting monoclinic
_symmetry_space_group_name_Hall '-P 2yn'
_symmetry_space_group_name_H-M 'P 1 21/n 1'
_atom_sites_solution_hydrogens geom
_atom_sites_solution_primary direct
_atom_sites_solution_secondary difmap
_audit_creation_method SHELXL-97
_cell_angle_alpha 90.00
_cell_angle_beta 94.8830(10)
_cell_angle_gamma 90.00
_cell_formula_units_Z 4
_cell_length_a 15.9719(13)
_cell_length_b 12.9270(10)
_cell_length_c 27.989(2)
_cell_measurement_temperature 273(2)
_cell_measurement_theta_max 26.15
_cell_measurement_theta_min 1.42
_cell_volume 5757.9(8)
_computing_structure_refinement 'SHELXL-97 (Sheldrick, 1997)'
_computing_structure_solution 'SHELXS-97 (Sheldrick, 1990)'
_diffrn_ambient_temperature 273(2)
_diffrn_measured_fraction_theta_full 0.993
_diffrn_measured_fraction_theta_max 0.993
_diffrn_radiation_monochromator graphite
_diffrn_radiation_source 'fine-focus sealed tube'
_diffrn_radiation_type MoK\a
_diffrn_radiation_wavelength 0.71073
_diffrn_reflns_av_R_equivalents 0.0489
_diffrn_reflns_av_sigmaI/netI 0.0576
_diffrn_reflns_limit_h_max 19
_diffrn_reflns_limit_h_min -18
_diffrn_reflns_limit_k_max 16
_diffrn_reflns_limit_k_min -8
_diffrn_reflns_limit_l_max 34
_diffrn_reflns_limit_l_min -34
_diffrn_reflns_number 31393
_diffrn_reflns_theta_full 26.15
_diffrn_reflns_theta_max 26.15
_diffrn_reflns_theta_min 1.42
_exptl_absorpt_coefficient_mu 0.833
_exptl_absorpt_correction_T_max 0.7453
_exptl_absorpt_correction_T_min 0.5325
_exptl_absorpt_correction_type multi-scan
_exptl_absorpt_process_details 'Sheldrick, G. M. (2008). SADABS'
_exptl_crystal_colour colorless
_exptl_crystal_density_diffrn 1.733
_exptl_crystal_density_method 'not measured'
_exptl_crystal_description needle
_exptl_crystal_F_000 3024
_exptl_crystal_size_max 0.40
_exptl_crystal_size_mid 0.11
_exptl_crystal_size_min 0.08
_refine_diff_density_max 1.778
_refine_diff_density_min -1.779
_refine_diff_density_rms 0.119
_refine_ls_extinction_method none
_refine_ls_goodness_of_fit_ref 1.062
_refine_ls_hydrogen_treatment constr
_refine_ls_matrix_type full
_refine_ls_number_parameters 865
_refine_ls_number_reflns 11429
_refine_ls_number_restraints 0
_refine_ls_restrained_S_all 1.062
_refine_ls_R_factor_all 0.0762
_refine_ls_R_factor_gt 0.0594
_refine_ls_shift/su_max 0.001
_refine_ls_shift/su_mean 0.000
_refine_ls_structure_factor_coef Fsqd
_refine_ls_weighting_details 'calc w=1/[\s^2^(Fo^2^)+(0.0387P)^2^+33.8850P] where P=(Fo^2^+2Fc^2^)/3'
_refine_ls_weighting_scheme calc
_refine_ls_wR_factor_gt 0.1334
_refine_ls_wR_factor_ref 0.1424
_reflns_number_gt 8999
_reflns_number_total 11429
_reflns_threshold_expression >2sigma(I)
_cod_data_source_file cg4013334_si_002.cif
_cod_data_source_block 4
_cod_original_cell_volume 5758.0(8)
_cod_original_sg_symbol_H-M P2(1)/n
_cod_database_code 4509986

loop_
_symmetry_equiv_pos_as_xyz
'x, y, z'
'-x+1/2, y+1/2, -z+1/2'
'-x, -y, -z'
'x-1/2, -y-1/2, z-1/2'

loop_
_atom_site_label
_atom_site_type_symbol
_atom_site_fract_x
_atom_site_fract_y
_atom_site_fract_z
_atom_site_U_iso_or_equiv
_atom_site_adp_type
_atom_site_occupancy
_atom_site_symmetry_multiplicity
_atom_site_calc_flag
_atom_site_refinement_flags
Cd1 Cd 0.36511(3) 0.33368(3) 0.593312(13) 0.02389(11) Uani 1 1 d .
Cd2 Cd 0.62573(2) 0.63839(3) 0.903282(12) 0.01964(11) Uani 1 1 d .
N1 N 0.6002(3) 0.5091(3) 0.60973(15) 0.0233(10) Uani 1 1 d .
N2 N 0.5000(3) 0.3959(4) 0.59182(16) 0.0276(10) Uani 1 1 d .
N3 N 0.6499(3) 0.7196(3) 0.75170(15) 0.0241(10) Uani 1 1 d .
N4 N 0.6253(3) 0.6961(4) 0.82684(15) 0.0264(10) Uani 1 1 d .
N5 N 0.7633(3) 0.8261(3) 0.60479(14) 0.0219(9) Uani 1 1 d .
N6 N 0.8215(3) 0.9747(3) 0.58819(16) 0.0263(10) Uani 1 1 d .
N7 N 0.3419(3) 0.2503(4) 0.74388(15) 0.0289(11) Uani 1 1 d .
N8 N 0.3644(3) 0.2710(4) 0.66820(16) 0.0326(11) Uani 1 1 d .
N9 N 0.3893(3) 0.4678(4) 0.88363(15) 0.0243(10) Uani 1 1 d .
N10 N 0.4922(3) 0.5776(4) 0.90304(16) 0.0281(11) Uani 1 1 d .
N11 N 0.2324(3) 0.1490(4) 0.89260(15) 0.0248(10) Uani 1 1 d .
N12 N 0.1790(3) 0.0000(4) 0.91193(16) 0.0275(10) Uani 1 1 d .
C1 C 0.6412(3) 0.5958(4) 0.63296(17) 0.0229(11) Uani 1 1 d .
C2 C 0.6297(3) 0.6115(4) 0.68103(17) 0.0224(11) Uani 1 1 d .
H2A H 0.6008 0.5635 0.6981 0.027 Uiso 1 1 calc R
C3 C 0.6620(3) 0.6997(4) 0.70261(17) 0.0219(11) Uani 1 1 d .
C4 C 0.7073(3) 0.7703(4) 0.67821(17) 0.0232(11) Uani 1 1 d .
H4A H 0.7297 0.8293 0.6935 0.028 Uiso 1 1 calc R
C5 C 0.7187(3) 0.7513(4) 0.63015(17) 0.0211(11) Uani 1 1 d .
C6 C 0.6860(3) 0.6638(4) 0.60709(18) 0.0231(11) Uani 1 1 d .
H6A H 0.6941 0.6511 0.5751 0.028 Uiso 1 1 calc R
C7 C 0.5231(4) 0.4759(4) 0.61823(19) 0.0281(12) Uani 1 1 d .
H7A H 0.4901 0.5063 0.6402 0.034 Uiso 1 1 calc R
C8 C 0.5660(4) 0.3754(5) 0.5651(2) 0.0316(13) Uani 1 1 d .
H8B H 0.5676 0.3220 0.5429 0.038 Uiso 1 1 calc R
C9 C 0.6285(4) 0.4441(5) 0.5756(2) 0.0337(14) Uani 1 1 d .
H9A H 0.6800 0.4469 0.5624 0.040 Uiso 1 1 calc R
C10 C 0.7761(3) 0.9264(4) 0.61810(18) 0.0226(11) Uani 1 1 d .
H10A H 0.7554 0.9567 0.6448 0.027 Uiso 1 1 calc R
C11 C 0.8377(4) 0.9023(5) 0.55372(19) 0.0303(13) Uani 1 1 d .
H11B H 0.8685 0.9153 0.5276 0.036 Uiso 1 1 calc R
C12 C 0.8033(4) 0.8112(5) 0.56307(18) 0.0279(12) Uani 1 1 d .
H12A H 0.8055 0.7505 0.5454 0.033 Uiso 1 1 calc R
C13 C 0.6300(3) 0.6509(4) 0.78545(17) 0.0228(11) Uani 1 1 d .
H13A H 0.6209 0.5807 0.7799 0.027 Uiso 1 1 calc R
C14 C 0.6437(6) 0.7977(5) 0.8196(2) 0.057(2) Uani 1 1 d .
H14A H 0.6460 0.8486 0.8432 0.068 Uiso 1 1 calc R
C15 C 0.6579(5) 0.8137(5) 0.7741(2) 0.050(2) Uani 1 1 d .
H15A H 0.6706 0.8764 0.7601 0.060 Uiso 1 1 calc R
C16 C 0.3295(4) 0.2725(5) 0.79257(18) 0.0268(12) Uani 1 1 d .
C17 C 0.3597(3) 0.3641(4) 0.81325(18) 0.0255(12) Uani 1 1 d .
H17A H 0.3868 0.4127 0.7955 0.031 Uiso 1 1 calc R
C18 C 0.3484(3) 0.3808(4) 0.86115(19) 0.0250(12) Uani 1 1 d .
C19 C 0.3058(3) 0.3129(4) 0.88825(18) 0.0246(12) Uani 1 1 d .
H19A H 0.2980 0.3268 0.9202 0.030 Uiso 1 1 calc R
C20 C 0.2752(3) 0.2233(4) 0.86616(18) 0.0240(12) Uani 1 1 d .
C21 C 0.2875(4) 0.2022(4) 0.81876(18) 0.0270(12) Uani 1 1 d .
H21A H 0.2674 0.1409 0.8047 0.032 Uiso 1 1 calc R
C22 C 0.3554(4) 0.3184(5) 0.70909(19) 0.0292(13) Uani 1 1 d .
H22A H 0.3581 0.3897 0.7133 0.035 Uiso 1 1 calc R
C23 C 0.3546(6) 0.1676(6) 0.6772(2) 0.057(2) Uani 1 1 d .
H23A H 0.3563 0.1153 0.6544 0.068 Uiso 1 1 calc R
C24 C 0.3423(5) 0.1529(6) 0.7230(2) 0.0498(19) Uani 1 1 d .
H24A H 0.3354 0.0897 0.7381 0.060 Uiso 1 1 calc R
C25 C 0.4687(4) 0.4961(5) 0.8777(2) 0.0339(14) Uani 1 1 d .
H25A H 0.5032 0.4615 0.8578 0.041 Uiso 1 1 calc R
C26 C 0.4242(4) 0.6044(5) 0.9268(2) 0.0344(14) Uani 1 1 d .
H26A H 0.4223 0.6600 0.9477 0.041 Uiso 1 1 calc R
C27 C 0.3602(4) 0.5386(5) 0.9154(2) 0.0382(15) Uani 1 1 d .
H27A H 0.3071 0.5404 0.9266 0.046 Uiso 1 1 calc R
C28 C 0.2269(4) 0.0466(4) 0.88299(19) 0.0278(12) Uani 1 1 d .
H28A H 0.2537 0.0137 0.8590 0.033 Uiso 1 1 calc R
C29 C 0.1533(4) 0.0756(5) 0.9426(2) 0.0321(13) Uani 1 1 d .
H29A H 0.1191 0.0646 0.9673 0.038 Uiso 1 1 calc R
C30 C 0.1856(4) 0.1674(5) 0.9310(2) 0.0303(13) Uani 1 1 d .
H30A H 0.1779 0.2306 0.9458 0.036 Uiso 1 1 calc R
C31 C 0.3965(3) 0.0162(5) 0.47581(18) 0.0280(13) Uani 1 1 d .
C32 C 0.4099(3) 0.1233(5) 0.48082(18) 0.0272(13) Uani 1 1 d .
C33 C 0.4473(4) 0.1776(5) 0.44566(18) 0.0294(13) Uani 1 1 d .
H33A H 0.4558 0.2485 0.4491 0.035 Uiso 1 1 calc R
C34 C 0.4723(3) 0.1273(5) 0.40529(19) 0.0311(13) Uani 1 1 d .
C35 C 0.4618(4) 0.0226(6) 0.4001(2) 0.0418(16) Uani 1 1 d .
C36 C 0.4239(4) -0.0300(5) 0.4353(2) 0.0390(15) Uani 1 1 d .
H36A H 0.4163 -0.1009 0.4316 0.047 Uiso 1 1 calc R
C37 C 0.5907(5) 0.1710(5) 0.2393(2) 0.0459(17) Uani 1 1 d .
C38 C 0.5898(3) 0.2638(4) 0.26358(19) 0.0270(12) Uani 1 1 d .
C39 C 0.5613(4) 0.2641(5) 0.3094(2) 0.0290(13) Uani 1 1 d .
H39A H 0.5621 0.3260 0.3263 0.035 Uiso 1 1 calc R
C40 C 0.5325(4) 0.1776(5) 0.3304(2) 0.0364(15) Uani 1 1 d .
C41 C 0.5199(7) 0.0875(7) 0.3025(3) 0.079(3) Uani 1 1 d .
H41A H 0.4926 0.0302 0.3139 0.095 Uiso 1 1 calc R
C42 C 0.5495(6) 0.0868(6) 0.2571(3) 0.065(2) Uani 1 1 d .
H42A H 0.5414 0.0280 0.2382 0.078 Uiso 1 1 calc R
C43 C 0.3564(4) -0.0563(5) 0.5090(2) 0.0353(14) Uani 1 1 d .
C44 C 0.3885(4) 0.1928(5) 0.52171(19) 0.0310(13) Uani 1 1 d .
C45 C 0.6293(5) 0.1478(6) 0.1927(2) 0.0505(19) Uani 1 1 d .
C46 C 0.6138(4) 0.3699(6) 0.2474(3) 0.0464(17) Uani 1 1 d .
C47 C 0.5982(3) 0.9502(4) 1.02359(17) 0.0218(11) Uani 1 1 d .
C48 C 0.5776(3) 0.8457(4) 1.01615(17) 0.0219(11) Uani 1 1 d .
C49 C 0.5358(3) 0.7932(4) 1.04942(18) 0.0251(12) Uani 1 1 d .
H49A H 0.5219 0.7240 1.0441 0.030 Uiso 1 1 calc R
C50 C 0.5141(4) 0.8409(4) 1.09059(19) 0.0268(12) Uani 1 1 d .
C51 C 0.5370(4) 0.9415(4) 1.1001(2) 0.0312(13) Uani 1 1 d .
H51A H 0.5251 0.9728 1.1286 0.037 Uiso 1 1 calc R
C52 C 0.5779(4) 0.9951(4) 1.06675(19) 0.0275(12) Uani 1 1 d .
H52A H 0.5927 1.0637 1.0730 0.033 Uiso 1 1 calc R
C53 C 0.3680(3) 0.8515(4) 1.24673(18) 0.0232(11) Uani 1 1 d .
C54 C 0.4067(3) 0.7553(4) 1.24032(18) 0.0248(12) Uani 1 1 d .
C55 C 0.4428(4) 0.7378(4) 1.19789(19) 0.0280(12) Uani 1 1 d .
H55A H 0.4711 0.6758 1.1942 0.034 Uiso 1 1 calc R
C56 C 0.4387(4) 0.8085(4) 1.16086(18) 0.0269(12) Uani 1 1 d .
C57 C 0.3927(4) 0.8975(5) 1.16428(19) 0.0322(13) Uani 1 1 d .
H57A H 0.3844 0.9427 1.1385 0.039 Uiso 1 1 calc R
C58 C 0.3589(4) 0.9180(5) 1.2070(2) 0.0302(13) Uani 1 1 d .
H58A H 0.3287 0.9790 1.2097 0.036 Uiso 1 1 calc R
C59 C 0.6417(4) 1.0219(5) 0.99122(19) 0.0311(13) Uani 1 1 d .
C60 C 0.5981(3) 0.7789(5) 0.97459(18) 0.0267(12) Uani 1 1 d .
C61 C 0.3330(4) 0.8936(5) 1.2915(2) 0.0323(14) Uani 1 1 d .
C62 C 0.4102(4) 0.6602(5) 1.2721(2) 0.0377(15) Uani 1 1 d .
O1W O 0.2256(3) 0.2837(3) 0.58307(14) 0.0351(10) Uani 1 1 d .
H1WB H 0.2063 0.2962 0.5544 0.053 Uiso 1 1 d R
H1WA H 0.2220 0.2193 0.5886 0.053 Uiso 1 1 d R
O1 O 0.5073(3) 0.1967(4) 0.37522(14) 0.0437(11) Uani 1 1 d .
O2W O 0.7603(2) 0.7023(3) 0.91018(13) 0.0318(9) Uani 1 1 d .
H2WB H 0.7628 0.7549 0.8921 0.048 Uiso 1 1 d R
H2WA H 0.7736 0.7197 0.9391 0.048 Uiso 1 1 d R
O2 O 0.3382(3) -0.1440(4) 0.49637(15) 0.0484(12) Uani 1 1 d .
O3 O 0.3422(3) -0.0258(4) 0.55205(14) 0.0440(11) Uani 1 1 d .
H3A H 0.3578 0.0342 0.5560 0.066 Uiso 1 1 calc R
O4 O 0.3892(3) 0.1547(4) 0.56381(14) 0.0419(11) Uani 1 1 d .
O5 O 0.3755(3) 0.2853(3) 0.51402(13) 0.0328(9) Uani 1 1 d .
O6 O 0.6492(4) 0.0583(5) 0.1848(2) 0.081(2) Uani 1 1 d .
O7 O 0.6392(4) 0.2218(5) 0.16401(17) 0.0670(16) Uani 1 1 d .
O8 O 0.6265(4) 0.3835(5) 0.2029(2) 0.0723(18) Uani 1 1 d .
H8A H 0.6308 0.3272 0.1899 0.108 Uiso 1 1 calc R
O9 O 0.6211(4) 0.4411(4) 0.2771(2) 0.0659(16) Uani 1 1 d .
O10 O 0.4752(3) 0.7750(3) 1.12069(14) 0.0381(11) Uani 1 1 d .
O11 O 0.6559(3) 0.9905(4) 0.94799(14) 0.0403(11) Uani 1 1 d .
H11A H 0.6355 0.9328 0.9432 0.060 Uiso 1 1 calc R
O12 O 0.6638(3) 1.1078(4) 1.00414(14) 0.0420(11) Uani 1 1 d .
O13 O 0.5953(3) 0.8163(4) 0.93277(13) 0.0378(10) Uani 1 1 d .
O14 O 0.6139(3) 0.6862(3) 0.98238(14) 0.0347(10) Uani 1 1 d .
O15 O 0.3425(3) 0.8390(4) 1.32972(15) 0.0513(13) Uani 1 1 d .
O16 O 0.3002(3) 0.9783(4) 1.29017(16) 0.0473(12) Uani 1 1 d .
O17 O 0.4382(4) 0.5800(4) 1.25761(19) 0.0630(15) Uani 1 1 d .
O18 O 0.3841(4) 0.6644(4) 1.31390(17) 0.0632(16) Uani 1 1 d .
H18A H 0.3698 0.7238 1.3195 0.095 Uiso 1 1 calc R

loop_
_atom_site_aniso_label
_atom_site_aniso_U_11
_atom_site_aniso_U_22
_atom_site_aniso_U_33
_atom_site_aniso_U_23
_atom_site_aniso_U_13
_atom_site_aniso_U_12
Cd1 0.0331(2) 0.0216(2) 0.01745(19) 0.00060(15) 0.00521(15) 0.00497(17)
Cd2 0.0261(2) 0.0179(2) 0.01511(18) -0.00209(15) 0.00313(14) -0.00280(15)
N1 0.036(3) 0.017(2) 0.017(2) -0.0032(18) 0.0019(18) 0.0004(19)
N2 0.032(3) 0.025(3) 0.026(2) -0.007(2) 0.0013(19) 0.001(2)
N3 0.038(3) 0.019(2) 0.015(2) -0.0013(18) 0.0026(18) -0.003(2)
N4 0.041(3) 0.023(3) 0.015(2) 0.0009(18) 0.0006(19) -0.005(2)
N5 0.029(2) 0.020(2) 0.017(2) 0.0002(18) 0.0028(17) 0.0006(19)
N6 0.038(3) 0.017(2) 0.025(2) 0.0004(19) 0.010(2) 0.001(2)
N7 0.045(3) 0.025(3) 0.017(2) 0.0011(19) 0.004(2) -0.006(2)
N8 0.050(3) 0.029(3) 0.019(2) 0.004(2) 0.003(2) 0.004(2)
N9 0.026(2) 0.022(2) 0.024(2) -0.0012(19) 0.0021(18) -0.0073(19)
N10 0.029(3) 0.025(3) 0.030(2) -0.006(2) 0.001(2) -0.005(2)
N11 0.032(3) 0.024(3) 0.018(2) 0.0005(19) 0.0019(18) -0.007(2)
N12 0.038(3) 0.019(2) 0.026(2) -0.0018(19) 0.008(2) -0.007(2)
C1 0.032(3) 0.018(3) 0.018(2) -0.004(2) -0.005(2) 0.004(2)
C2 0.030(3) 0.022(3) 0.015(2) 0.001(2) 0.000(2) -0.002(2)
C3 0.031(3) 0.020(3) 0.014(2) -0.001(2) 0.001(2) 0.005(2)
C4 0.037(3) 0.016(3) 0.017(2) -0.001(2) -0.001(2) -0.003(2)
C5 0.026(3) 0.018(3) 0.019(2) 0.003(2) 0.000(2) 0.002(2)
C6 0.031(3) 0.021(3) 0.017(2) -0.002(2) -0.001(2) 0.003(2)
C7 0.031(3) 0.029(3) 0.024(3) -0.009(2) 0.000(2) 0.004(2)
C8 0.040(3) 0.025(3) 0.030(3) -0.011(2) 0.009(2) -0.005(3)
C9 0.046(4) 0.027(3) 0.030(3) -0.011(3) 0.015(3) -0.004(3)
C10 0.030(3) 0.016(3) 0.023(2) -0.002(2) 0.005(2) -0.001(2)
C11 0.037(3) 0.033(3) 0.022(3) -0.003(2) 0.011(2) -0.001(3)
C12 0.036(3) 0.031(3) 0.019(2) -0.004(2) 0.011(2) 0.002(3)
C13 0.033(3) 0.021(3) 0.015(2) 0.003(2) 0.001(2) -0.004(2)
C14 0.133(8) 0.018(3) 0.022(3) -0.004(3) 0.017(4) -0.011(4)
C15 0.103(6) 0.019(3) 0.031(3) -0.001(3) 0.019(4) -0.010(4)
C16 0.033(3) 0.033(3) 0.014(2) 0.003(2) -0.002(2) -0.002(2)
C17 0.030(3) 0.025(3) 0.021(3) 0.005(2) 0.000(2) -0.008(2)
C18 0.023(3) 0.025(3) 0.025(3) 0.003(2) -0.004(2) -0.005(2)
C19 0.026(3) 0.029(3) 0.018(2) 0.001(2) -0.004(2) 0.000(2)
C20 0.024(3) 0.023(3) 0.024(3) 0.006(2) -0.003(2) -0.007(2)
C21 0.036(3) 0.026(3) 0.018(2) 0.000(2) -0.004(2) -0.010(2)
C22 0.037(3) 0.030(3) 0.020(3) 0.005(2) 0.002(2) 0.000(3)
C23 0.111(7) 0.033(4) 0.028(3) 0.001(3) 0.015(4) -0.004(4)
C24 0.079(5) 0.033(4) 0.039(4) -0.001(3) 0.011(4) -0.013(4)
C25 0.026(3) 0.035(4) 0.041(3) -0.013(3) 0.007(3) -0.009(3)
C26 0.029(3) 0.038(4) 0.036(3) -0.011(3) 0.006(2) -0.004(3)
C27 0.035(3) 0.045(4) 0.035(3) -0.014(3) 0.011(3) -0.011(3)
C28 0.039(3) 0.023(3) 0.021(3) -0.003(2) 0.005(2) -0.010(2)
C29 0.042(4) 0.029(3) 0.027(3) 0.001(2) 0.012(2) -0.002(3)
C30 0.040(3) 0.026(3) 0.026(3) -0.008(2) 0.009(2) -0.003(3)
C31 0.023(3) 0.043(4) 0.018(2) -0.002(2) -0.001(2) 0.002(2)
C32 0.027(3) 0.035(3) 0.019(2) -0.003(2) 0.000(2) 0.013(2)
C33 0.038(3) 0.030(3) 0.020(3) -0.001(2) 0.002(2) 0.010(3)
C34 0.025(3) 0.049(4) 0.020(3) -0.001(3) 0.007(2) 0.001(3)
C35 0.046(4) 0.054(5) 0.027(3) -0.015(3) 0.007(3) -0.010(3)
C36 0.039(4) 0.045(4) 0.033(3) -0.019(3) 0.007(3) -0.010(3)
C37 0.074(5) 0.036(4) 0.030(3) -0.004(3) 0.016(3) -0.010(3)
C38 0.026(3) 0.027(3) 0.028(3) 0.006(2) 0.000(2) 0.000(2)
C39 0.031(3) 0.024(3) 0.033(3) -0.004(2) 0.008(2) -0.002(2)
C40 0.050(4) 0.037(4) 0.023(3) 0.000(3) 0.012(3) 0.008(3)
C41 0.156(10) 0.044(5) 0.043(4) -0.006(4) 0.043(5) -0.032(6)
C42 0.113(7) 0.044(5) 0.042(4) -0.014(4) 0.025(4) -0.023(5)
C43 0.030(3) 0.048(4) 0.026(3) 0.005(3) -0.007(2) 0.003(3)
C44 0.028(3) 0.045(4) 0.020(3) -0.002(3) 0.003(2) 0.008(3)
C45 0.067(5) 0.051(5) 0.036(4) -0.017(3) 0.020(3) -0.024(4)
C46 0.045(4) 0.038(4) 0.058(4) 0.011(4) 0.016(3) 0.003(3)
C47 0.025(3) 0.026(3) 0.014(2) 0.002(2) -0.0015(19) 0.002(2)
C48 0.016(2) 0.031(3) 0.019(2) -0.005(2) -0.0012(19) 0.002(2)
C49 0.030(3) 0.024(3) 0.022(3) -0.004(2) 0.003(2) 0.000(2)
C50 0.034(3) 0.025(3) 0.022(3) 0.001(2) 0.009(2) 0.001(2)
C51 0.049(4) 0.022(3) 0.024(3) -0.009(2) 0.013(3) 0.001(3)
C52 0.033(3) 0.022(3) 0.028(3) -0.001(2) 0.006(2) 0.001(2)
C53 0.026(3) 0.023(3) 0.022(2) -0.001(2) 0.007(2) -0.004(2)
C54 0.024(3) 0.028(3) 0.023(3) -0.002(2) 0.003(2) -0.003(2)
C55 0.032(3) 0.023(3) 0.029(3) -0.002(2) 0.008(2) -0.002(2)
C56 0.036(3) 0.025(3) 0.021(3) -0.006(2) 0.008(2) -0.004(2)
C57 0.049(4) 0.027(3) 0.022(3) 0.006(2) 0.010(2) 0.001(3)
C58 0.039(3) 0.022(3) 0.031(3) 0.001(2) 0.009(2) 0.000(2)
C59 0.031(3) 0.041(4) 0.021(3) 0.010(3) -0.003(2) -0.004(3)
C60 0.023(3) 0.039(4) 0.019(3) -0.010(2) 0.003(2) -0.002(2)
C61 0.033(3) 0.041(4) 0.023(3) -0.010(3) 0.010(2) -0.009(3)
C62 0.042(4) 0.033(4) 0.039(3) 0.013(3) 0.007(3) 0.007(3)
O1W 0.045(3) 0.034(2) 0.027(2) 0.0049(18) 0.0083(18) 0.0018(19)
O1 0.062(3) 0.049(3) 0.022(2) -0.007(2) 0.017(2) -0.004(2)
O2W 0.033(2) 0.040(3) 0.0222(19) 0.0018(17) -0.0003(16) -0.0086(18)
O2 0.061(3) 0.053(3) 0.030(2) 0.003(2) -0.004(2) -0.020(3)
O3 0.055(3) 0.052(3) 0.026(2) 0.004(2) 0.008(2) -0.001(2)
O4 0.059(3) 0.047(3) 0.019(2) -0.0011(19) 0.0029(19) 0.020(2)
O5 0.044(3) 0.031(2) 0.024(2) -0.0063(18) 0.0065(17) 0.0042(19)
O6 0.130(6) 0.054(4) 0.067(4) -0.032(3) 0.057(4) -0.025(4)
O7 0.082(4) 0.091(5) 0.032(3) 0.008(3) 0.029(3) -0.008(3)
O8 0.098(5) 0.058(4) 0.066(4) 0.035(3) 0.031(3) 0.011(3)
O9 0.093(4) 0.030(3) 0.077(4) 0.005(3) 0.021(3) -0.003(3)
O10 0.065(3) 0.022(2) 0.031(2) -0.0069(18) 0.028(2) -0.006(2)
O11 0.051(3) 0.049(3) 0.022(2) 0.0035(19) 0.0074(18) -0.014(2)
O12 0.057(3) 0.040(3) 0.028(2) 0.005(2) 0.000(2) -0.019(2)
O13 0.046(3) 0.050(3) 0.0164(19) -0.0046(18) -0.0004(17) 0.007(2)
O14 0.047(3) 0.033(3) 0.026(2) -0.0123(18) 0.0119(18) -0.005(2)
O15 0.065(3) 0.070(4) 0.021(2) 0.000(2) 0.017(2) 0.010(3)
O16 0.072(3) 0.031(3) 0.044(3) -0.011(2) 0.035(2) -0.003(2)
O17 0.100(5) 0.033(3) 0.059(3) 0.015(3) 0.027(3) 0.011(3)
O18 0.090(4) 0.063(4) 0.041(3) 0.027(3) 0.029(3) 0.031(3)

loop_
_atom_type_symbol
_atom_type_description
_atom_type_scat_dispersion_real
_atom_type_scat_dispersion_imag
_atom_type_scat_source
C C 0.0033 0.0016 'International Tables Vol C Tables 4.2.6.8 and 6.1.1.4'
H H 0.0000 0.0000 'International Tables Vol C Tables 4.2.6.8 and 6.1.1.4'
N N 0.0061 0.0033 'International Tables Vol C Tables 4.2.6.8 and 6.1.1.4'
O O 0.0106 0.0060 'International Tables Vol C Tables 4.2.6.8 and 6.1.1.4'
Cd Cd -0.8075 1.2024 'International Tables Vol C Tables 4.2.6.8 and 6.1.1.4'

loop_
_geom_angle_atom_site_label_1
_geom_angle_atom_site_label_2
_geom_angle_atom_site_label_3
_geom_angle
_geom_angle_site_symmetry_1
_geom_angle_site_symmetry_3
N8 Cd1 N12 112.13(17) . 2_556
N8 Cd1 N2 102.83(18) . .
N12 Cd1 N2 87.36(17) 2_556 .
N8 Cd1 O1W 86.18(17) . .
N12 Cd1 O1W 88.03(16) 2_556 .
N2 Cd1 O1W 170.90(15) . .
N8 Cd1 O5 143.07(17) . .
N12 Cd1 O5 103.92(16) 2_556 .
N2 Cd1 O5 86.21(15) . .
O1W Cd1 O5 87.29(14) . .
N8 Cd1 O4 89.28(16) . .
N12 Cd1 O4 156.13(15) 2_556 .
N2 Cd1 O4 98.43(16) . .
O1W Cd1 O4 82.79(15) . .
O5 Cd1 O4 53.83(14) . .
N8 Cd1 C44 116.82(18) . .
N12 Cd1 C44 129.88(17) 2_556 .
N2 Cd1 C44 91.87(17) . .
O1W Cd1 C44 85.08(16) . .
O5 Cd1 C44 26.30(15) . .
O4 Cd1 C44 27.54(15) . .
N4 Cd2 N10 100.60(17) . .
N4 Cd2 N6 112.06(16) . 2_646
N10 Cd2 N6 91.02(17) . 2_646
N4 Cd2 O2W 83.58(15) . .
N10 Cd2 O2W 175.27(15) . .
N6 Cd2 O2W 89.44(16) 2_646 .
N4 Cd2 O14 144.99(16) . .
N10 Cd2 O14 86.67(16) . .
N6 Cd2 O14 101.90(16) 2_646 .
O2W Cd2 O14 88.63(14) . .
N4 Cd2 O13 91.35(15) . .
N10 Cd2 O13 96.32(16) . .
N6 Cd2 O13 153.76(14) 2_646 .
O2W Cd2 O13 81.28(15) . .
O14 Cd2 O13 53.69(14) . .
C7 N1 C9 106.7(5) . .
C7 N1 C1 124.2(4) . .
C9 N1 C1 129.1(5) . .
C7 N2 C8 105.7(5) . .
C7 N2 Cd1 119.0(4) . .
C8 N2 Cd1 135.0(4) . .
C13 N3 C15 106.4(5) . .
C13 N3 C3 127.8(5) . .
C15 N3 C3 125.8(5) . .
C13 N4 C14 105.7(5) . .
C13 N4 Cd2 134.0(4) . .
C14 N4 Cd2 118.3(4) . .
C10 N5 C12 107.0(4) . .
C10 N5 C5 125.5(4) . .
C12 N5 C5 127.5(5) . .
C10 N6 C11 105.6(5) . .
C10 N6 Cd2 126.4(4) . 2_656
C11 N6 Cd2 127.6(4) . 2_656
C22 N7 C24 106.4(5) . .
C22 N7 C16 127.3(5) . .
C24 N7 C16 126.4(5) . .
C22 N8 C23 105.8(5) . .
C22 N8 Cd1 130.7(4) . .
C23 N8 Cd1 122.2(4) . .
C25 N9 C27 105.8(5) . .
C25 N9 C18 124.4(5) . .
C27 N9 C18 129.9(5) . .
C25 N10 C26 105.4(5) . .
C25 N10 Cd2 120.4(4) . .
C26 N10 Cd2 134.1(4) . .
C28 N11 C30 107.0(5) . .
C28 N11 C20 125.7(5) . .
C30 N11 C20 127.2(5) . .
C28 N12 C29 106.1(5) . .
C28 N12 Cd1 126.4(4) . 2_546
C29 N12 Cd1 127.1(4) . 2_546
C6 C1 C2 122.3(5) . .
C6 C1 N1 120.0(4) . .
C2 C1 N1 117.6(5) . .
C3 C2 C1 118.2(5) . .
C3 C2 H2A 120.9 . .
C1 C2 H2A 120.9 . .
C2 C3 C4 121.7(5) . .
C2 C3 N3 119.8(5) . .
C4 C3 N3 118.5(5) . .
C3 C4 C5 118.6(5) . .
C3 C4 H4A 120.7 . .
C5 C4 H4A 120.7 . .
C6 C5 C4 121.2(5) . .
C6 C5 N5 120.5(5) . .
C4 C5 N5 118.3(5) . .
C1 C6 C5 118.0(5) . .
C1 C6 H6A 121.0 . .
C5 C6 H6A 121.0 . .
N2 C7 N1 111.7(5) . .
N2 C7 H7A 124.1 . .
N1 C7 H7A 124.1 . .
C9 C8 N2 110.1(5) . .
C9 C8 H8B 125.0 . .
N2 C8 H8B 125.0 . .
C8 C9 N1 105.8(5) . .
C8 C9 H9A 127.1 . .
N1 C9 H9A 127.1 . .
N6 C10 N5 111.0(5) . .
N6 C10 H10A 124.5 . .
N5 C10 H10A 124.5 . .
C12 C11 N6 110.8(5) . .
C12 C11 H11B 124.6 . .
N6 C11 H11B 124.6 . .
C11 C12 N5 105.6(5) . .
C11 C12 H12A 127.2 . .
N5 C12 H12A 127.2 . .
N4 C13 N3 111.1(5) . .
N4 C13 H13A 124.5 . .
N3 C13 H13A 124.5 . .
C15 C14 N4 110.3(6) . .
C15 C14 H14A 124.8 . .
N4 C14 H14A 124.8 . .
C14 C15 N3 106.5(6) . .
C14 C15 H15A 126.8 . .
N3 C15 H15A 126.8 . .
C21 C16 C17 120.6(5) . .
C21 C16 N7 119.4(5) . .
C17 C16 N7 120.0(5) . .
C18 C17 C16 117.9(5) . .
C18 C17 H17A 121.1 . .
C16 C17 H17A 121.1 . .
C19 C18 C17 123.1(5) . .
C19 C18 N9 119.4(5) . .
C17 C18 N9 117.3(5) . .
C18 C19 C20 117.4(5) . .
C18 C19 H19A 121.3 . .
C20 C19 H19A 121.3 . .
C19 C20 C21 121.3(5) . .
C19 C20 N11 120.0(5) . .
C21 C20 N11 118.6(5) . .
C16 C21 C20 119.7(5) . .
C16 C21 H21A 120.2 . .
C20 C21 H21A 120.2 . .
N8 C22 N7 111.1(5) . .
N8 C22 H22A 124.4 . .
N7 C22 H22A 124.4 . .
C24 C23 N8 110.2(6) . .
C24 C23 H23A 124.9 . .
N8 C23 H23A 124.9 . .
C23 C24 N7 106.5(6) . .
C23 C24 H24A 126.8 . .
N7 C24 H24A 126.8 . .
N10 C25 N9 112.5(5) . .
N10 C25 H25A 123.7 . .
N9 C25 H25A 123.7 . .
C27 C26 N10 110.1(5) . .
C27 C26 H26A 124.9 . .
N10 C26 H26A 124.9 . .
C26 C27 N9 106.3(5) . .
C26 C27 H27A 126.9 . .
N9 C27 H27A 126.9 . .
N12 C28 N11 111.1(5) . .
N12 C28 H28A 124.5 . .
N11 C28 H28A 124.5 . .
C30 C29 N12 109.5(5) . .
C30 C29 H29A 125.3 . .
N12 C29 H29A 125.3 . .
C29 C30 N11 106.3(5) . .
C29 C30 H30A 126.9 . .
N11 C30 H30A 126.9 . .
C36 C31 C32 116.7(5) . .
C36 C31 C43 114.7(6) . .
C32 C31 C43 128.5(5) . .
C33 C32 C31 120.0(5) . .
C33 C32 C44 112.0(5) . .
C31 C32 C44 128.1(5) . .
C32 C33 C34 120.7(6) . .
C32 C33 H33A 119.6 . .
C34 C33 H33A 119.6 . .
C35 C34 O1 129.0(5) . .
C35 C34 C33 120.5(6) . .
O1 C34 C33 110.5(6) . .
C34 C35 C36 117.9(6) . .
C35 C36 C31 124.2(6) . .
C35 C36 H36A 117.9 . .
C31 C36 H36A 117.9 . .
C38 C37 C42 118.7(6) . .
C38 C37 C45 128.1(6) . .
C42 C37 C45 113.2(6) . .
C37 C38 C39 118.2(5) . .
C37 C38 C46 129.1(6) . .
C39 C38 C46 112.7(5) . .
C40 C39 C38 122.8(5) . .
C40 C39 H39A 118.6 . .
C38 C39 H39A 118.6 . .
C39 C40 O1 112.5(5) . .
C39 C40 C41 118.6(6) . .
O1 C40 C41 128.1(6) . .
C42 C41 C40 117.8(7) . .
C42 C41 H41A 121.1 . .
C40 C41 H41A 121.1 . .
C37 C42 C41 122.2(7) . .
C37 C42 H42A 118.9 . .
C41 C42 H42A 118.9 . .
O2 C43 O3 119.5(6) . .
O2 C43 C31 120.5(6) . .
O3 C43 C31 119.9(6) . .
O5 C44 O4 121.6(5) . .
O5 C44 C32 119.3(5) . .
O4 C44 C32 118.9(6) . .
O5 C44 Cd1 56.9(3) . .
O4 C44 Cd1 64.8(3) . .
C32 C44 Cd1 173.2(4) . .
O6 C45 O7 123.5(7) . .
O6 C45 C37 118.1(7) . .
O7 C45 C37 118.5(7) . .
O9 C46 O8 122.1(7) . .
O9 C46 C38 119.2(6) . .
O8 C46 C38 118.7(7) . .
C48 C47 C52 117.3(5) . .
C48 C47 C59 128.2(5) . .
C52 C47 C59 114.5(5) . .
C49 C48 C47 119.9(5) . .
C49 C48 C60 113.0(5) . .
C47 C48 C60 127.1(5) . .
C48 C49 C50 121.2(5) . .
C48 C49 H49A 119.4 . .
C50 C49 H49A 119.4 . .
C51 C50 C49 120.3(5) . .
C51 C50 O10 126.4(5) . .
C49 C50 O10 113.1(5) . .
C50 C51 C52 118.9(5) . .
C50 C51 H51A 120.6 . .
C52 C51 H51A 120.6 . .
C51 C52 C47 122.3(5) . .
C51 C52 H52A 118.8 . .
C47 C52 H52A 118.8 . .
C58 C53 C54 117.3(5) . .
C58 C53 C61 114.4(5) . .
C54 C53 C61 128.3(5) . .
C55 C54 C53 118.3(5) . .
C55 C54 C62 112.0(5) . .
C53 C54 C62 129.5(5) . .
C56 C55 C54 122.8(5) . .
C56 C55 H55A 118.6 . .
C54 C55 H55A 118.6 . .
C57 C56 C55 119.6(5) . .
C57 C56 O10 125.8(5) . .
C55 C56 O10 114.1(5) . .
C56 C57 C58 118.2(5) . .
C56 C57 H57A 120.9 . .
C58 C57 H57A 120.9 . .
C57 C58 C53 123.2(5) . .
C57 C58 H58A 118.4 . .
C53 C58 H58A 118.4 . .
O12 C59 O11 119.3(5) . .
O12 C59 C47 121.5(5) . .
O11 C59 C47 119.2(5) . .
O14 C60 O13 121.6(5) . .
O14 C60 C48 118.2(5) . .
O13 C60 C48 120.2(5) . .
O16 C61 O15 122.9(5) . .
O16 C61 C53 119.2(5) . .
O15 C61 C53 117.8(6) . .
O17 C62 O18 120.1(6) . .
O17 C62 C54 119.5(6) . .
O18 C62 C54 120.3(6) . .
Cd1 O1W H1WB 109.4 . .
Cd1 O1W H1WA 109.2 . .
H1WB O1W H1WA 109.5 . .
C40 O1 C34 127.3(5) . .
Cd2 O2W H2WB 109.2 . .
Cd2 O2W H2WA 109.4 . .
H2WB O2W H2WA 109.5 . .
C43 O3 H3A 109.5 . .
C44 O4 Cd1 87.6(4) . .
C44 O5 Cd1 96.9(3) . .
C46 O8 H8A 109.5 . .
C56 O10 C50 123.1(4) . .
C59 O11 H11A 109.5 . .
C60 O13 Cd2 87.8(4) . .
C60 O14 Cd2 97.0(3) . .
C62 O18 H18A 109.5 . .

loop_
_geom_bond_atom_site_label_1
_geom_bond_atom_site_label_2
_geom_bond_distance
_geom_bond_site_symmetry_2
Cd1 N8 2.248(4) .
Cd1 N12 2.263(4) 2_556
Cd1 N2 2.304(5) .
Cd1 O1W 2.314(4) .
Cd1 O5 2.325(4) .
Cd1 O4 2.497(4) .
Cd1 C44 2.757(6) .
Cd2 N4 2.265(4) .
Cd2 N10 2.273(5) .
Cd2 N6 2.283(5) 2_646
Cd2 O2W 2.296(4) .
Cd2 O14 2.322(4) .
Cd2 O13 2.505(4) .
N1 C7 1.345(7) .
N1 C9 1.378(7) .
N1 C1 1.427(7) .
N2 C7 1.306(7) .
N2 C8 1.369(7) .
N3 C13 1.354(7) .
N3 C15 1.369(8) .
N3 C3 1.427(6) .
N4 C13 1.306(7) .
N4 C14 1.365(8) .
N5 C10 1.360(7) .
N5 C12 1.391(6) .
N5 C5 1.425(7) .
N6 C10 1.311(7) .
N6 C11 1.384(7) .
N6 Cd2 2.283(5) 2_656
N7 C22 1.344(7) .
N7 C24 1.389(8) .
N7 C16 1.423(6) .
N8 C22 1.317(7) .
N8 C23 1.371(8) .
N9 C25 1.343(7) .
N9 C27 1.383(8) .
N9 C18 1.421(7) .
N10 C25 1.307(7) .
N10 C26 1.364(7) .
N11 C28 1.352(7) .
N11 C30 1.381(7) .
N11 C20 1.423(7) .
N12 C28 1.308(7) .
N12 C29 1.385(7) .
N12 Cd1 2.263(4) 2_546
C1 C6 1.377(8) .
C1 C2 1.388(7) .
C2 C3 1.371(7) .
C2 H2A 0.9300 .
C3 C4 1.381(8) .
C4 C5 1.395(7) .
C4 H4A 0.9300 .
C5 C6 1.383(7) .
C6 H6A 0.9300 .
C7 H7A 0.9300 .
C8 C9 1.348(8) .
C8 H8B 0.9300 .
C9 H9A 0.9300 .
C10 H10A 0.9300 .
C11 C12 1.336(8) .
C11 H11B 0.9300 .
C12 H12A 0.9300 .
C13 H13A 0.9300 .
C14 C15 1.330(9) .
C14 H14A 0.9300 .
C15 H15A 0.9300 .
C16 C21 1.378(8) .
C16 C17 1.386(8) .
C17 C18 1.385(7) .
C17 H17A 0.9300 .
C18 C19 1.377(8) .
C19 C20 1.383(8) .
C19 H19A 0.9300 .
C20 C21 1.384(7) .
C21 H21A 0.9300 .
C22 H22A 0.9300 .
C23 C24 1.326(9) .
C23 H23A 0.9300 .
C24 H24A 0.9300 .
C25 H25A 0.9300 .
C26 C27 1.347(8) .
C26 H26A 0.9300 .
C27 H27A 0.9300 .
C28 H28A 0.9300 .
C29 C30 1.344(8) .
C29 H29A 0.9300 .
C30 H30A 0.9300 .
C31 C36 1.386(8) .
C31 C32 1.406(8) .
C31 C43 1.500(9) .
C32 C33 1.385(8) .
C32 C44 1.517(8) .
C33 C34 1.392(8) .
C33 H33A 0.9300 .
C34 C35 1.369(9) .
C34 O1 1.381(7) .
C35 C36 1.379(9) .
C36 H36A 0.9300 .
C37 C38 1.380(9) .
C37 C42 1.386(10) .
C37 C45 1.520(9) .
C38 C39 1.397(8) .
C38 C46 1.504(9) .
C39 C40 1.361(8) .
C39 H39A 0.9300 .
C40 O1 1.373(7) .
C40 C41 1.408(10) .
C41 C42 1.391(10) .
C41 H41A 0.9300 .
C42 H42A 0.9300 .
C43 O2 1.215(8) .
C43 O3 1.307(7) .
C44 O5 1.230(7) .
C44 O4 1.276(7) .
C45 O6 1.225(9) .
C45 O7 1.267(9) .
C46 O9 1.240(9) .
C46 O8 1.291(9) .
C47 C48 1.401(8) .
C47 C52 1.403(7) .
C47 C59 1.507(8) .
C48 C49 1.371(8) .
C48 C60 1.507(7) .
C49 C50 1.377(7) .
C49 H49A 0.9300 .
C50 C51 1.371(8) .
C50 O10 1.383(7) .
C51 C52 1.371(8) .
C51 H51A 0.9300 .
C52 H52A 0.9300 .
C53 C58 1.403(8) .
C53 C54 1.406(8) .
C53 C61 1.516(7) .
C54 C55 1.382(7) .
C54 C62 1.516(8) .
C55 C56 1.379(8) .
C55 H55A 0.9300 .
C56 C57 1.374(8) .
C56 O10 1.379(6) .
C57 C58 1.379(8) .
C57 H57A 0.9300 .
C58 H58A 0.9300 .
C59 O12 1.210(7) .
C59 O11 1.314(7) .
C60 O14 1.241(7) .
C60 O13 1.264(7) .
C61 O16 1.212(8) .
C61 O15 1.280(7) .
C62 O17 1.213(8) .
C62 O18 1.276(8) .
O1W H1WB 0.8498 .
O1W H1WA 0.8501 .
O2W H2WB 0.8498 .
O2W H2WA 0.8499 .
O3 H3A 0.8200 .
O8 H8A 0.8200 .
O11 H11A 0.8200 .
O18 H18A 0.8200 .

loop_
_geom_hbond_atom_site_label_D
_geom_hbond_atom_site_label_H
_geom_hbond_atom_site_label_A
_geom_hbond_distance_DH
_geom_hbond_distance_HA
_geom_hbond_distance_DA
_geom_hbond_angle_DHA
_geom_hbond_site_symmetry_A
O1W H1WB O12 0.85 1.95 2.730(6) 151.2 4_575
O2W H2WA O2 0.85 2.08 2.725(6) 132.7 4_666
